data_7023839
loop_
_publ_author_name
'Hern\'an-G\'omez, Alberto'
'Mart\'in, Avelino'
'Mena, Miguel'
'Santamar\'ia, Cristina'

_publ_section_title
;
 Contact and solvent-separated ion pair aluminium &quot;ate&quot;
 complexes on a titanium oxide molecular model.
;
_journal_issue 14
_journal_name_full 'Dalton transactions (Cambridge, England : 2003)'
_journal_page_first 5076
_journal_page_last 5084
_journal_paper_doi 10.1039/c3dt32725f
_journal_volume 42
_journal_year 2013
_chemical_absolute_configuration unk
_chemical_compound_source 'synthesis as described'
_chemical_formula_moiety 'C64 H96 Li O6 Ti6, C22 H26 Al Si, 4(C7 H8)'
_chemical_formula_sum 'C114 H154 Al Li O6 Si Ti6'
_chemical_formula_weight 1969.78
_chemical_name_systematic
;
?
;
_space_group_crystal_system monoclinic
_space_group_IT_number 4
_space_group_name_Hall 'P 2yb'
_space_group_name_H-M_alt 'P 1 21 1'
_symmetry_space_group_name_Hall 'P 2yb'
_symmetry_space_group_name_H-M 'P 1 21 1'
_atom_sites_solution_hydrogens geom
_atom_sites_solution_primary direct
_atom_sites_solution_secondary difmap
_audit_conform_dict_location ftp://ftp.iucr.org/pub/cif_core.dic
_audit_conform_dict_name cif_core.dic
_audit_conform_dict_version 2.4
_audit_creation_date 2012-12-20
_audit_creation_method 'WinGX routine CIF_UPDATE'
_cell_angle_alpha 90
_cell_angle_beta 98.392(6)
_cell_angle_gamma 90
_cell_formula_units_Z 2
_cell_length_a 13.803(2)
_cell_length_b 27.796(9)
_cell_length_c 14.2220(10)
_cell_measurement_reflns_used 873
_cell_measurement_temperature 200(2)
_cell_measurement_theta_max 20
_cell_measurement_theta_min 3
_cell_measurement_wavelength 0.71073
_cell_volume 5398(2)
_computing_cell_refinement 'Dirax/lsq (Duisenberg & Schreurs, 1989-2000)'
_computing_data_collection 'Collect (Bruker AXS BV, 1997-2004)'
_computing_data_reduction 'EvalCCD (Duisenberg & Schreurs 1990-2000)'
_computing_molecular_graphics 'Ortep-3 for Windows (Farrugia, 1997)'
_computing_publication_material 'WinGX publication routines (Farrugia, 1999)'
_computing_structure_refinement 'SHELXL-97 (Sheldrick, 2008)'
_computing_structure_solution 'SHELXS-97 (Sheldrick, 1997)'
_diffrn_ambient_temperature 200(2)
_diffrn_detector 'CCD plate'
_diffrn_detector_area_resol_mean 9
_diffrn_measured_fraction_theta_full 0.975
_diffrn_measured_fraction_theta_max 0.975
_diffrn_measurement_device '95mm CCD camera on \k-goniostat'
_diffrn_measurement_device_type KappaCCD
_diffrn_measurement_method 'CCD rotation images, thick slices'
_diffrn_orient_matrix_type X=UH
_diffrn_orient_matrix_UB_11 0.01
_diffrn_orient_matrix_UB_12 0
_diffrn_orient_matrix_UB_13 0
_diffrn_orient_matrix_UB_21 0
_diffrn_orient_matrix_UB_22 0.01
_diffrn_orient_matrix_UB_23 0
_diffrn_orient_matrix_UB_31 0
_diffrn_orient_matrix_UB_32 0
_diffrn_orient_matrix_UB_33 0.01
_diffrn_radiation_monochromator graphite
_diffrn_radiation_probe x-ray
_diffrn_radiation_type MoK\a
_diffrn_radiation_wavelength 0.71073
_diffrn_reflns_av_R_equivalents 0.0606
_diffrn_reflns_av_unetI/netI 0.1768
_diffrn_reflns_limit_h_max 15
_diffrn_reflns_limit_h_min -16
_diffrn_reflns_limit_k_max 33
_diffrn_reflns_limit_k_min -32
_diffrn_reflns_limit_l_max 16
_diffrn_reflns_limit_l_min 0
_diffrn_reflns_number 56242
_diffrn_reflns_reduction_process
;
Scaled and merged with Sortav
R.H. Blessing, (1987) Cryst. Rev. 1, 3-58
R.H. Blessing, (1989) J. Appl. Cryst. 22, 396-397
;
_diffrn_reflns_theta_full 24.99
_diffrn_reflns_theta_max 24.99
_diffrn_reflns_theta_min 3.06
_diffrn_source 'Enraf Nonius FR590'
_exptl_absorpt_coefficient_mu 0.493
_exptl_absorpt_correction_T_max 1.307
_exptl_absorpt_correction_T_min 0.645
_exptl_absorpt_correction_type multi-scan
_exptl_absorpt_process_details
;
R.H. Blessing, Acta Cryst. (1995), A51, 33-38
;
_exptl_crystal_colour red
_exptl_crystal_density_diffrn 1.212
_exptl_crystal_density_method 'not measured'
_exptl_crystal_description prism
_exptl_crystal_F_000 2096
_exptl_crystal_size_max 0.45
_exptl_crystal_size_mid 0.42
_exptl_crystal_size_min 0.3
_refine_diff_density_max 0.582
_refine_diff_density_min -0.495
_refine_diff_density_rms 0.079
_refine_ls_abs_structure_details 'Flack H D (1983), Acta Cryst. A39, 876-881'
_refine_ls_abs_structure_Flack 0.51(3)
_refine_ls_extinction_method none
_refine_ls_goodness_of_fit_ref 0.986
_refine_ls_hydrogen_treatment constr
_refine_ls_matrix_type full
_refine_ls_number_parameters 1010
_refine_ls_number_reflns 17265
_refine_ls_number_restraints 19
_refine_ls_restrained_S_all 0.987
_refine_ls_R_factor_all 0.1425
_refine_ls_R_factor_gt 0.0808
_refine_ls_shift/su_max 0.007
_refine_ls_shift/su_mean 0
_refine_ls_structure_factor_coef Fsqd
_refine_ls_weighting_details 'calc w=1/[\s^2^(Fo^2^)+(0.1031P)^2^+0.0000P] where P=(Fo^2^+2Fc^2^)/3'
_refine_ls_weighting_scheme calc
_refine_ls_wR_factor_gt 0.1912
_refine_ls_wR_factor_ref 0.2241
_reflns_number_gt 9947
_reflns_number_total 17265
_reflns_threshold_expression >2\s(I)
_cod_data_source_file c3dt32725f.txt
_cod_data_source_block 12
_cod_database_code 7023839

loop_
_symmetry_equiv_pos_as_xyz
'x, y, z'
'-x, y+1/2, -z'

loop_
_atom_site_label
_atom_site_type_symbol
_atom_site_fract_x
_atom_site_fract_y
_atom_site_fract_z
_atom_site_U_iso_or_equiv
_atom_site_adp_type
_atom_site_occupancy
_atom_site_symmetry_multiplicity
_atom_site_calc_flag
_atom_site_refinement_flags
C1 C 0.7515(6) 0.0066(3) 0.0117(5) 0.0406(19) Uani 1 1 d .
C2 C 0.6660(7) 0.0032(4) -0.0753(6) 0.059(2) Uani 1 1 d .
H2A H 0.6429 -0.0301 -0.0826 0.088 Uiso 1 1 calc R
H2B H 0.6903 0.0136 -0.1334 0.088 Uiso 1 1 calc R
H2C H 0.6118 0.0241 -0.0636 0.088 Uiso 1 1 calc R
C3 C 1.1787(6) 0.0315(3) 0.4303(5) 0.045(2) Uani 1 1 d .
C4 C 1.2601(6) 0.0376(3) 0.5128(5) 0.049(2) Uani 1 1 d .
H4A H 1.2322 0.0467 0.5698 0.074 Uiso 1 1 calc R
H4B H 1.3051 0.0628 0.4977 0.074 Uiso 1 1 calc R
H4C H 1.2958 0.0072 0.5244 0.074 Uiso 1 1 calc R
C11 C 0.9264(6) 0.1340(3) 0.0015(6) 0.044(2) Uani 1 1 d .
C12 C 0.8237(8) 0.1430(3) -0.0074(7) 0.059(3) Uani 1 1 d .
C13 C 0.7774(7) 0.1144(3) -0.0883(6) 0.056(3) Uani 1 1 d .
C14 C 0.8520(7) 0.0908(3) -0.1281(6) 0.049(2) Uani 1 1 d .
C15 C 0.9441(6) 0.1026(3) -0.0730(6) 0.047(2) Uani 1 1 d .
C16 C 1.0023(7) 0.1565(3) 0.0767(7) 0.061(3) Uani 1 1 d .
H16A H 0.9727 0.1834 0.1068 0.092 Uiso 1 1 calc R
H16B H 1.0574 0.1683 0.0469 0.092 Uiso 1 1 calc R
H16C H 1.0258 0.1324 0.1248 0.092 Uiso 1 1 calc R
C17 C 1.0405(7) 0.0851(4) -0.0946(7) 0.069(3) Uani 1 1 d .
H17A H 1.0304 0.0653 -0.1522 0.103 Uiso 1 1 calc R
H17B H 1.0724 0.0658 -0.0412 0.103 Uiso 1 1 calc R
H17C H 1.0821 0.1127 -0.1045 0.103 Uiso 1 1 calc R
C18 C 0.8410(8) 0.0628(4) -0.2181(6) 0.068(3) Uani 1 1 d .
H18A H 0.8715 0.0311 -0.2061 0.102 Uiso 1 1 calc R
H18B H 0.8731 0.08 -0.2651 0.102 Uiso 1 1 calc R
H18C H 0.7713 0.0588 -0.2423 0.102 Uiso 1 1 calc R
C19 C 0.6728(7) 0.1196(4) -0.1295(7) 0.074(3) Uani 1 1 d .
H19A H 0.6315 0.1085 -0.0833 0.111 Uiso 1 1 calc R
H19B H 0.6593 0.1002 -0.1874 0.111 Uiso 1 1 calc R
H19C H 0.6585 0.1534 -0.1449 0.111 Uiso 1 1 calc R
C20 C 0.7708(8) 0.1751(3) 0.0518(7) 0.072(3) Uani 1 1 d .
H20A H 0.7716 0.2081 0.0279 0.108 Uiso 1 1 calc R
H20B H 0.8032 0.1741 0.1179 0.108 Uiso 1 1 calc R
H20C H 0.7029 0.1642 0.0487 0.108 Uiso 1 1 calc R
C21 C 0.6624(5) 0.0072(3) 0.2868(6) 0.0437(19) Uani 1 1 d .
C22 C 0.6255(6) -0.0316(3) 0.2267(5) 0.040(2) Uani 1 1 d .
C23 C 0.5741(6) -0.0103(4) 0.1434(6) 0.053(2) Uani 1 1 d .
C24 C 0.5795(6) 0.0399(3) 0.1522(6) 0.046(2) Uani 1 1 d .
C25 C 0.6327(6) 0.0515(3) 0.2398(6) 0.048(2) Uani 1 1 d .
C26 C 0.7207(7) 0.0028(4) 0.3844(6) 0.063(2) Uani 1 1 d .
H26A H 0.704 -0.0275 0.4136 0.094 Uiso 1 1 calc R
H26B H 0.7053 0.0299 0.4238 0.094 Uiso 1 1 calc R
H26C H 0.7908 0.0031 0.3795 0.094 Uiso 1 1 calc R
C27 C 0.6372(7) -0.0838(3) 0.2490(6) 0.055(2) Uani 1 1 d .
H27A H 0.6458 -0.0884 0.318 0.083 Uiso 1 1 calc R
H27B H 0.6948 -0.0962 0.2239 0.083 Uiso 1 1 calc R
H27C H 0.5787 -0.1012 0.2197 0.083 Uiso 1 1 calc R
C28 C 0.5098(7) -0.0396(4) 0.0659(7) 0.076(3) Uani 1 1 d .
H28A H 0.4437 -0.0428 0.0825 0.113 Uiso 1 1 calc R
H28B H 0.5384 -0.0717 0.0612 0.113 Uiso 1 1 calc R
H28C H 0.5066 -0.0231 0.0046 0.113 Uiso 1 1 calc R
C29 C 0.5264(7) 0.0762(4) 0.0823(6) 0.065(3) Uani 1 1 d .
H29A H 0.4588 0.08 0.0949 0.097 Uiso 1 1 calc R
H29B H 0.5259 0.0645 0.0172 0.097 Uiso 1 1 calc R
H29C H 0.5602 0.1072 0.09 0.097 Uiso 1 1 calc R
C30 C 0.6520(8) 0.1019(4) 0.2797(8) 0.075(3) Uani 1 1 d .
H30A H 0.712 0.1146 0.2596 0.113 Uiso 1 1 calc R
H30B H 0.6598 0.1007 0.3492 0.113 Uiso 1 1 calc R
H30C H 0.5967 0.1228 0.2559 0.113 Uiso 1 1 calc R
C31 C 0.9581(7) -0.1091(3) 0.0260(6) 0.053(2) Uani 1 1 d .
C32 C 0.9373(7) -0.0864(3) -0.0641(6) 0.045(2) Uani 1 1 d .
C33 C 0.8373(8) -0.0892(3) -0.0946(6) 0.059(3) Uani 1 1 d .
C34 C 0.7946(7) -0.1133(3) -0.0245(7) 0.051(2) Uani 1 1 d .
C35 C 0.8700(7) -0.1262(3) 0.0513(6) 0.049(2) Uani 1 1 d .
C36 C 1.0576(7) -0.1152(3) 0.0849(7) 0.066(3) Uani 1 1 d .
H36A H 1.0556 -0.1032 0.1494 0.099 Uiso 1 1 calc R
H36B H 1.1064 -0.097 0.0559 0.099 Uiso 1 1 calc R
H36C H 1.0754 -0.1494 0.0877 0.099 Uiso 1 1 calc R
C37 C 1.0151(7) -0.0642(4) -0.1179(7) 0.063(3) Uani 1 1 d .
H37A H 1.033 -0.0874 -0.1642 0.095 Uiso 1 1 calc R
H37B H 1.0734 -0.0559 -0.0727 0.095 Uiso 1 1 calc R
H37C H 0.9888 -0.035 -0.151 0.095 Uiso 1 1 calc R
C38 C 0.7889(8) -0.0767(4) -0.1943(6) 0.071(3) Uani 1 1 d .
H38A H 0.8071 -0.044 -0.2101 0.106 Uiso 1 1 calc R
H38B H 0.7176 -0.0788 -0.1976 0.106 Uiso 1 1 calc R
H38C H 0.8107 -0.0994 -0.2396 0.106 Uiso 1 1 calc R
C39 C 0.6894(8) -0.1290(4) -0.0312(8) 0.076(3) Uani 1 1 d .
H39A H 0.6475 -0.1066 -0.072 0.114 Uiso 1 1 calc R
H39B H 0.67 -0.1292 0.0324 0.114 Uiso 1 1 calc R
H39C H 0.6821 -0.1614 -0.0584 0.114 Uiso 1 1 calc R
C40 C 0.8581(8) -0.1553(3) 0.1353(7) 0.071(3) Uani 1 1 d .
H40A H 0.8564 -0.1894 0.1184 0.107 Uiso 1 1 calc R
H40B H 0.7967 -0.1464 0.158 0.107 Uiso 1 1 calc R
H40C H 0.9132 -0.1492 0.1857 0.107 Uiso 1 1 calc R
C41 C 1.1034(7) -0.0579(3) 0.5590(6) 0.057(3) Uani 1 1 d .
C42 C 1.1568(6) -0.0848(3) 0.5025(6) 0.046(2) Uani 1 1 d .
C43 C 1.0935(7) -0.1067(3) 0.4318(6) 0.050(2) Uani 1 1 d .
C44 C 0.9935(8) -0.0919(3) 0.4435(6) 0.056(3) Uani 1 1 d .
C45 C 1.0042(7) -0.0623(3) 0.5248(5) 0.044(2) Uani 1 1 d .
C46 C 1.1426(8) -0.0349(4) 0.6548(6) 0.072(3) Uani 1 1 d .
H46A H 1.1548 -0.06 0.7035 0.109 Uiso 1 1 calc R
H46B H 1.0944 -0.012 0.6724 0.109 Uiso 1 1 calc R
H46C H 1.2039 -0.018 0.6498 0.109 Uiso 1 1 calc R
C47 C 1.2648(8) -0.0954(4) 0.5186(8) 0.077(3) Uani 1 1 d .
H47A H 1.2907 -0.0931 0.4582 0.115 Uiso 1 1 calc R
H47B H 1.2757 -0.1279 0.5444 0.115 Uiso 1 1 calc R
H47C H 1.2984 -0.0721 0.5638 0.115 Uiso 1 1 calc R
C48 C 1.1148(8) -0.1404(3) 0.3521(7) 0.065(3) Uani 1 1 d .
H48A H 1.1227 -0.1214 0.2957 0.098 Uiso 1 1 calc R
H48B H 1.0602 -0.1629 0.3366 0.098 Uiso 1 1 calc R
H48C H 1.1752 -0.1584 0.3731 0.098 Uiso 1 1 calc R
C49 C 0.9028(7) -0.1063(3) 0.3808(6) 0.058(2) Uani 1 1 d .
H49A H 0.8463 -0.1009 0.4139 0.087 Uiso 1 1 calc R
H49B H 0.9066 -0.1405 0.3647 0.087 Uiso 1 1 calc R
H49C H 0.8957 -0.087 0.3225 0.087 Uiso 1 1 calc R
C50 C 0.9245(8) -0.0412(3) 0.5704(6) 0.065(3) Uani 1 1 d .
H50A H 0.8619 -0.0456 0.529 0.098 Uiso 1 1 calc R
H50B H 0.9368 -0.0067 0.5812 0.098 Uiso 1 1 calc R
H50C H 0.9219 -0.0572 0.6314 0.098 Uiso 1 1 calc R
C51 C 1.0815(7) 0.1639(3) 0.3976(6) 0.049(2) Uani 1 1 d .
C52 C 1.1275(7) 0.1444(3) 0.4849(7) 0.056(3) Uani 1 1 d .
C53 C 1.0565(8) 0.1222(3) 0.5307(6) 0.056(2) Uani 1 1 d .
C54 C 0.9644(7) 0.1263(3) 0.4730(6) 0.050(2) Uani 1 1 d .
C55 C 0.9800(7) 0.1523(3) 0.3909(6) 0.050(2) Uani 1 1 d .
C56 C 1.1308(8) 0.1913(3) 0.3284(8) 0.074(3) Uani 1 1 d .
H56A H 1.1802 0.2127 0.3628 0.111 Uiso 1 1 calc R
H56B H 1.0822 0.2104 0.2873 0.111 Uiso 1 1 calc R
H56C H 1.1625 0.1688 0.2895 0.111 Uiso 1 1 calc R
C57 C 1.2309(8) 0.1570(4) 0.5272(8) 0.076(3) Uani 1 1 d .
H57A H 1.2725 0.1574 0.477 0.114 Uiso 1 1 calc R
H57B H 1.2556 0.133 0.5752 0.114 Uiso 1 1 calc R
H57C H 1.2317 0.1888 0.557 0.114 Uiso 1 1 calc R
C58 C 1.0707(8) 0.1020(4) 0.6285(6) 0.068(3) Uani 1 1 d .
H58A H 1.0322 0.1207 0.6684 0.102 Uiso 1 1 calc R
H58B H 1.1402 0.1037 0.6552 0.102 Uiso 1 1 calc R
H58C H 1.0491 0.0684 0.6263 0.102 Uiso 1 1 calc R
C59 C 0.8697(7) 0.1092(3) 0.4984(7) 0.066(3) Uani 1 1 d .
H59A H 0.8158 0.1217 0.4524 0.099 Uiso 1 1 calc R
H59B H 0.8625 0.1207 0.5622 0.099 Uiso 1 1 calc R
H59C H 0.8682 0.074 0.4975 0.099 Uiso 1 1 calc R
C60 C 0.9022(7) 0.1670(3) 0.3104(7) 0.066(3) Uani 1 1 d .
H60A H 0.8842 0.1392 0.269 0.098 Uiso 1 1 calc R
H60B H 0.9274 0.1927 0.2736 0.098 Uiso 1 1 calc R
H60C H 0.8443 0.1785 0.3362 0.098 Uiso 1 1 calc R
C61 C 1.2772(6) 0.0136(4) 0.1578(5) 0.050(2) Uani 1 1 d .
C62 C 1.3217(7) -0.0178(3) 0.2326(7) 0.052(2) Uani 1 1 d .
C63 C 1.3644(6) 0.0137(3) 0.3067(6) 0.049(2) Uani 1 1 d .
C64 C 1.3470(6) 0.0610(4) 0.2796(7) 0.056(2) Uani 1 1 d .
C65 C 1.2927(6) 0.0609(3) 0.1841(6) 0.047(2) Uani 1 1 d .
C66 C 1.2216(7) -0.0045(4) 0.0643(7) 0.070(3) Uani 1 1 d .
H66A H 1.1534 0.0064 0.0579 0.104 Uiso 1 1 calc R
H66B H 1.2233 -0.0398 0.0633 0.104 Uiso 1 1 calc R
H66C H 1.2522 0.0081 0.0114 0.104 Uiso 1 1 calc R
C67 C 1.3261(8) -0.0702(4) 0.2344(8) 0.074(3) Uani 1 1 d .
H67A H 1.2907 -0.083 0.1749 0.111 Uiso 1 1 calc R
H67B H 1.296 -0.0823 0.288 0.111 Uiso 1 1 calc R
H67C H 1.3946 -0.0806 0.2413 0.111 Uiso 1 1 calc R
C68 C 1.4329(7) -0.0028(4) 0.3929(7) 0.072(3) Uani 1 1 d .
H68A H 1.4391 0.0225 0.4413 0.109 Uiso 1 1 calc R
H68B H 1.4974 -0.0096 0.3749 0.109 Uiso 1 1 calc R
H68C H 1.4068 -0.032 0.4185 0.109 Uiso 1 1 calc R
C69 C 1.3845(8) 0.1053(4) 0.3325(7) 0.077(3) Uani 1 1 d .
H69A H 1.3998 0.098 0.4005 0.115 Uiso 1 1 calc R
H69B H 1.3344 0.1306 0.3229 0.115 Uiso 1 1 calc R
H69C H 1.4439 0.1165 0.309 0.115 Uiso 1 1 calc R
C70 C 1.2621(7) 0.1050(3) 0.1273(7) 0.065(3) Uani 1 1 d .
H70A H 1.2282 0.0957 0.0646 0.098 Uiso 1 1 calc R
H70B H 1.3201 0.1242 0.1198 0.098 Uiso 1 1 calc R
H70C H 1.2179 0.1242 0.1604 0.098 Uiso 1 1 calc R
C71 C 0.5478(7) 0.2834(3) 0.8070(7) 0.058(2) Uani 1 1 d .
C72 C 0.5214(9) 0.3112(4) 0.8791(7) 0.076(3) Uani 1 1 d .
H72 H 0.454 0.3172 0.8816 0.091 Uiso 1 1 calc R
C73 C 0.5929(10) 0.3307(4) 0.9491(8) 0.081(3) Uani 1 1 d .
H73 H 0.5737 0.3486 1.0002 0.097 Uiso 1 1 calc R
C74 C 0.6865(10) 0.3243(4) 0.9440(9) 0.081(3) Uani 1 1 d .
H74 H 0.734 0.3387 0.9907 0.097 Uiso 1 1 calc R
C75 C 0.7163(10) 0.2983(5) 0.8753(12) 0.109(5) Uani 1 1 d .
H75 H 0.7843 0.2933 0.8746 0.131 Uiso 1 1 calc R
C76 C 0.6473(8) 0.2780(4) 0.8037(8) 0.080(3) Uani 1 1 d .
H76 H 0.6688 0.2606 0.7531 0.097 Uiso 1 1 calc R
C81 C 0.4047(7) 0.3039(3) 0.6071(7) 0.057(2) Uani 1 1 d .
C82 C 0.4680(8) 0.3378(4) 0.5812(7) 0.071(3) Uani 1 1 d .
H82 H 0.5331 0.3377 0.614 0.085 Uiso 1 1 calc R
C83 C 0.4444(9) 0.3730(4) 0.5100(8) 0.082(3) Uani 1 1 d .
H83 H 0.4913 0.3953 0.4936 0.098 Uiso 1 1 calc R
C84 C 0.3458(12) 0.3727(5) 0.4643(8) 0.093(4) Uani 1 1 d .
H84 H 0.3258 0.3957 0.4159 0.112 Uiso 1 1 calc R
C85 C 0.2825(9) 0.3419(5) 0.4866(8) 0.079(3) Uani 1 1 d .
H85 H 0.217 0.3426 0.4549 0.095 Uiso 1 1 calc R
C86 C 0.3106(9) 0.3081(4) 0.5569(8) 0.080(3) Uani 1 1 d .
H86 H 0.2622 0.2863 0.572 0.096 Uiso 1 1 calc R
C91 C 0.4979(7) 0.1966(3) 0.6468(7) 0.063(2) Uani 1 1 d U
C92 C 0.5501(11) 0.2023(4) 0.5730(10) 0.119(5) Uani 1 1 d U
H92 H 0.5537 0.2336 0.5469 0.143 Uiso 1 1 calc R
C93 C 0.5994(13) 0.1641(6) 0.5328(13) 0.147(7) Uani 1 1 d U
H93 H 0.6443 0.1706 0.4897 0.177 Uiso 1 1 calc R
C94 C 0.5816(9) 0.1202(4) 0.5565(9) 0.088(3) Uani 1 1 d U
H94 H 0.6107 0.0936 0.5292 0.106 Uiso 1 1 calc R
C95 C 0.5219(12) 0.1138(4) 0.6195(10) 0.115(5) Uani 1 1 d U
H95 H 0.5078 0.0817 0.6357 0.138 Uiso 1 1 calc R
C96 C 0.4791(10) 0.1496(4) 0.6629(9) 0.092(4) Uani 1 1 d U
H96 H 0.4348 0.1416 0.7057 0.111 Uiso 1 1 calc R
C101 C 0.3256(7) 0.2377(4) 0.7696(6) 0.067(3) Uani 1 1 d .
H10A H 0.2983 0.2687 0.7881 0.08 Uiso 1 1 calc R
H10B H 0.2765 0.2239 0.7191 0.08 Uiso 1 1 calc R
C102 C 0.4571(9) 0.1911(4) 0.9401(9) 0.105(4) Uani 1 1 d .
H10C H 0.4993 0.1756 0.8992 0.157 Uiso 1 1 calc R
H10D H 0.455 0.1712 0.9967 0.157 Uiso 1 1 calc R
H10E H 0.4833 0.2229 0.9593 0.157 Uiso 1 1 calc R
C103 C 0.2526(10) 0.2193(4) 0.9610(8) 0.096(4) Uani 1 1 d .
H10F H 0.2779 0.2502 0.9873 0.143 Uiso 1 1 calc R
H10G H 0.2541 0.1957 1.0125 0.143 Uiso 1 1 calc R
H10H H 0.1851 0.2234 0.9297 0.143 Uiso 1 1 calc R
C104 C 0.2843(12) 0.1364(5) 0.8384(9) 0.127(6) Uani 1 1 d .
H10I H 0.2164 0.1385 0.807 0.19 Uiso 1 1 calc R
H10J H 0.2874 0.1162 0.8953 0.19 Uiso 1 1 calc R
H10K H 0.325 0.1223 0.7947 0.19 Uiso 1 1 calc R
C201 C 0.4902(7) 0.9596(4) 0.7216(7) 0.129(5) Uiso 1 1 d GD
C202 C 0.4332(8) 0.9933(3) 0.7607(8) 0.144(6) Uiso 1 1 d G
H202 H 0.4411 1.0266 0.749 0.173 Uiso 1 1 calc R
C203 C 0.3646(7) 0.9782(4) 0.8169(7) 0.131(5) Uiso 1 1 d G
H203 H 0.3256 1.0012 0.8435 0.158 Uiso 1 1 calc R
C204 C 0.3530(7) 0.9295(4) 0.8340(6) 0.128(5) Uiso 1 1 d G
H204 H 0.3061 0.9192 0.8724 0.153 Uiso 1 1 calc R
C205 C 0.4100(8) 0.8958(3) 0.7949(7) 0.134(5) Uiso 1 1 d G
H205 H 0.4021 0.8625 0.8066 0.161 Uiso 1 1 calc R
C206 C 0.4786(7) 0.9109(4) 0.7388(7) 0.119(5) Uiso 1 1 d G
H206 H 0.5176 0.8878 0.7121 0.143 Uiso 1 1 calc R
C207 C 0.560(3) 0.9798(14) 0.664(3) 0.37(2) Uiso 1 1 d D
H20D H 0.5972 0.9537 0.6392 0.548 Uiso 1 1 calc R
H20E H 0.6057 1.0014 0.7028 0.548 Uiso 1 1 calc R
H20F H 0.5247 0.9979 0.6102 0.548 Uiso 1 1 calc R
C301 C 0.4606(8) 0.2626(5) 0.2772(11) 0.157(7) Uiso 1 1 d GD
C302 C 0.4873(9) 0.2454(5) 0.1928(9) 0.165(7) Uiso 1 1 d G
H302 H 0.4385 0.2392 0.1399 0.198 Uiso 1 1 calc R
C303 C 0.5854(11) 0.2375(5) 0.1858(8) 0.162(7) Uiso 1 1 d G
H303 H 0.6037 0.2258 0.1281 0.195 Uiso 1 1 calc R
C304 C 0.6568(8) 0.2467(5) 0.2632(11) 0.155(6) Uiso 1 1 d G
H304 H 0.7239 0.2412 0.2584 0.187 Uiso 1 1 calc R
C305 C 0.6302(10) 0.2638(5) 0.3476(9) 0.208(9) Uiso 1 1 d G
H305 H 0.679 0.2701 0.4005 0.249 Uiso 1 1 calc R
C306 C 0.5321(12) 0.2718(5) 0.3546(8) 0.179(8) Uiso 1 1 d G
H306 H 0.5138 0.2835 0.4123 0.215 Uiso 1 1 calc R
C307 C 0.3497(13) 0.2680(10) 0.2668(19) 0.241(12) Uiso 1 1 d D
H30D H 0.3266 0.2569 0.3251 0.362 Uiso 1 1 calc R
H30E H 0.3191 0.2486 0.2129 0.362 Uiso 1 1 calc R
H30F H 0.332 0.3018 0.2558 0.362 Uiso 1 1 calc R
C401 C 0.0276(5) 0.3011(3) 0.1754(5) 0.069(3) Uiso 1 1 d GD
C402 C 0.0538(4) 0.3187(3) 0.2670(5) 0.082(3) Uiso 1 1 d G
H402 H 0.1209 0.3206 0.2938 0.098 Uiso 1 1 calc R
C403 C -0.0182(6) 0.3337(3) 0.3195(4) 0.101(4) Uiso 1 1 d G
H403 H -0.0003 0.3457 0.3821 0.122 Uiso 1 1 calc R
C404 C -0.1164(5) 0.3310(3) 0.2803(6) 0.112(4) Uiso 1 1 d G
H404 H -0.1656 0.3412 0.3161 0.134 Uiso 1 1 calc R
C405 C -0.1426(4) 0.3133(3) 0.1886(6) 0.108(4) Uiso 1 1 d G
H405 H -0.2097 0.3115 0.1618 0.13 Uiso 1 1 calc R
C406 C -0.0706(5) 0.2984(3) 0.1362(4) 0.081(3) Uiso 1 1 d G
H406 H -0.0885 0.2863 0.0735 0.098 Uiso 1 1 calc R
C407 C 0.0979(9) 0.2833(5) 0.1165(8) 0.100(4) Uiso 1 1 d D
H40D H 0.1312 0.3105 0.0914 0.149 Uiso 1 1 calc R
H40E H 0.0635 0.2644 0.0637 0.149 Uiso 1 1 calc R
H40F H 0.1463 0.2628 0.155 0.149 Uiso 1 1 calc R
C501 C 0.9752(9) 0.2396(4) 0.6181(7) 0.142(6) Uiso 1 1 d GD
C502 C 1.0313(7) 0.2356(5) 0.7072(9) 0.147(6) Uiso 1 1 d GD
H502 H 1.0984 0.2445 0.7159 0.177 Uiso 1 1 calc R
C503 C 0.9891(10) 0.2184(5) 0.7836(7) 0.164(7) Uiso 1 1 d G
H503 H 1.0274 0.2156 0.8445 0.196 Uiso 1 1 calc R
C504 C 0.8908(11) 0.2054(5) 0.7709(8) 0.193(9) Uiso 1 1 d G
H504 H 0.862 0.1936 0.8231 0.232 Uiso 1 1 calc R
C505 C 0.8347(7) 0.2095(4) 0.6818(10) 0.155(6) Uiso 1 1 d G
H505 H 0.7676 0.2005 0.6731 0.186 Uiso 1 1 calc R
C506 C 0.8770(9) 0.2266(4) 0.6053(7) 0.129(5) Uiso 1 1 d GD
H506 H 0.8386 0.2294 0.5444 0.154 Uiso 1 1 calc R
C507 C 1.0001(16) 0.2573(8) 0.5293(12) 0.191(8) Uiso 1 1 d D
H50D H 1.0415 0.2859 0.5411 0.287 Uiso 1 1 calc R
H50E H 0.9401 0.2656 0.4867 0.287 Uiso 1 1 calc R
H50F H 1.0357 0.2323 0.4998 0.287 Uiso 1 1 calc R
Al1 Al 0.4428(2) 0.25377(10) 0.70884(19) 0.0550(7) Uani 1 1 d .
Li1 Li 0.9664(11) 0.0175(6) 0.2172(9) 0.051(3) Uani 1 1 d .
O12 O 0.8292(4) 0.06383(18) 0.1574(4) 0.0436(13) Uani 1 1 d .
O13 O 0.9503(3) 0.01136(19) 0.0546(3) 0.0410(12) Uani 1 1 d .
O23 O 0.8406(4) -0.03584(18) 0.1742(3) 0.0415(13) Uani 1 1 d .
O45 O 0.9794(3) 0.02534(18) 0.3795(3) 0.0386(12) Uani 1 1 d .
O46 O 1.1034(4) -0.02692(17) 0.2809(3) 0.0391(13) Uani 1 1 d .
O56 O 1.0937(4) 0.07309(17) 0.2631(3) 0.0413(13) Uani 1 1 d .
Ti1 Ti 0.85826(11) 0.06087(5) 0.03447(10) 0.0391(4) Uani 1 1 d .
Ti2 Ti 0.74459(10) 0.01190(5) 0.15625(9) 0.0386(3) Uani 1 1 d .
Ti3 Ti 0.86728(11) -0.04091(5) 0.04974(10) 0.0388(4) Uani 1 1 d .
Ti4 Ti 1.07293(11) -0.02296(5) 0.40285(10) 0.0386(4) Uani 1 1 d .
Ti5 Ti 1.06179(11) 0.07892(5) 0.38389(10) 0.0402(4) Uani 1 1 d .
Ti6 Ti 1.18849(10) 0.02534(5) 0.28271(9) 0.0404(4) Uani 1 1 d .
Si1 Si 0.3299(2) 0.19758(9) 0.8732(2) 0.0631(7) Uani 1 1 d .

loop_
_atom_site_aniso_label
_atom_site_aniso_U_11
_atom_site_aniso_U_22
_atom_site_aniso_U_33
_atom_site_aniso_U_23
_atom_site_aniso_U_13
_atom_site_aniso_U_12
C1 0.033(5) 0.048(4) 0.037(4) -0.006(4) -0.008(3) -0.006(4)
C2 0.058(6) 0.072(6) 0.046(5) 0.005(4) 0.010(4) 0.008(5)
C3 0.053(6) 0.048(5) 0.033(4) 0.005(4) 0.000(4) -0.001(4)
C4 0.025(5) 0.073(6) 0.046(5) 0.001(4) -0.005(4) -0.013(4)
C11 0.043(6) 0.041(5) 0.046(5) 0.017(4) 0.003(4) 0.006(4)
C12 0.064(7) 0.042(5) 0.071(7) 0.027(5) 0.014(5) 0.002(5)
C13 0.054(7) 0.057(6) 0.055(6) 0.029(4) -0.001(5) 0.003(5)
C14 0.054(6) 0.050(5) 0.044(5) 0.020(4) 0.007(4) 0.009(4)
C15 0.032(6) 0.054(5) 0.058(6) 0.015(4) 0.018(4) 0.013(4)
C16 0.051(6) 0.057(6) 0.076(7) 0.006(5) 0.009(5) -0.009(5)
C17 0.061(7) 0.074(7) 0.076(7) 0.008(5) 0.028(5) 0.006(5)
C18 0.081(8) 0.082(7) 0.042(5) 0.003(5) 0.009(5) -0.011(6)
C19 0.047(7) 0.103(8) 0.066(7) 0.036(6) -0.011(5) 0.009(6)
C20 0.072(8) 0.054(6) 0.090(8) 0.014(5) 0.013(6) 0.024(5)
C21 0.022(4) 0.057(5) 0.055(5) 0.004(4) 0.017(4) -0.004(4)
C22 0.033(5) 0.055(5) 0.035(4) 0.001(4) 0.019(4) -0.017(4)
C23 0.030(5) 0.079(7) 0.053(6) 0.005(4) 0.013(4) -0.002(4)
C24 0.027(5) 0.062(6) 0.051(5) 0.016(4) 0.014(4) 0.008(4)
C25 0.035(5) 0.059(6) 0.053(6) 0.007(4) 0.020(4) 0.004(4)
C26 0.063(7) 0.075(6) 0.052(6) -0.004(4) 0.015(5) -0.006(5)
C27 0.052(6) 0.052(5) 0.064(6) 0.011(4) 0.018(5) 0.000(4)
C28 0.045(7) 0.095(8) 0.082(7) 0.006(6) -0.004(5) -0.027(6)
C29 0.057(7) 0.076(6) 0.060(6) 0.013(5) 0.006(5) 0.027(5)
C30 0.060(7) 0.070(7) 0.101(8) -0.019(6) 0.031(6) 0.005(5)
C31 0.057(7) 0.038(5) 0.060(6) -0.014(4) -0.001(5) 0.012(4)
C32 0.056(7) 0.049(5) 0.032(5) -0.010(4) 0.010(4) -0.006(4)
C33 0.077(8) 0.048(5) 0.048(6) -0.005(4) -0.005(5) -0.003(5)
C34 0.044(6) 0.033(4) 0.078(7) -0.007(4) 0.014(5) -0.004(4)
C35 0.062(7) 0.032(4) 0.053(6) -0.005(4) 0.011(5) -0.004(4)
C36 0.053(7) 0.058(6) 0.085(7) -0.002(5) 0.004(5) 0.016(5)
C37 0.058(7) 0.072(6) 0.067(6) -0.012(5) 0.031(5) -0.002(5)
C38 0.083(8) 0.074(7) 0.054(6) -0.004(5) 0.003(5) 0.000(6)
C39 0.062(8) 0.061(6) 0.103(8) -0.007(5) 0.004(6) -0.010(5)
C40 0.082(8) 0.046(5) 0.082(7) -0.003(5) -0.001(6) -0.005(5)
C41 0.060(7) 0.051(5) 0.055(6) 0.022(4) -0.005(5) -0.003(5)
C42 0.038(6) 0.053(5) 0.046(5) 0.018(4) 0.007(4) 0.006(4)
C43 0.041(6) 0.051(5) 0.054(6) 0.015(4) -0.005(4) -0.002(4)
C44 0.068(7) 0.041(5) 0.058(6) 0.021(4) 0.006(5) -0.007(5)
C45 0.044(6) 0.057(5) 0.029(5) 0.017(4) -0.002(4) -0.002(4)
C46 0.082(8) 0.093(8) 0.038(5) 0.006(5) -0.008(5) -0.008(6)
C47 0.067(8) 0.075(7) 0.087(8) 0.036(6) 0.009(6) -0.001(6)
C48 0.082(8) 0.039(5) 0.081(7) 0.007(4) 0.036(6) 0.007(5)
C49 0.061(7) 0.050(5) 0.063(6) 0.009(4) 0.005(5) -0.003(4)
C50 0.089(8) 0.061(6) 0.048(6) 0.007(4) 0.019(5) 0.015(5)
C51 0.057(7) 0.032(4) 0.058(6) -0.004(4) 0.010(5) -0.007(4)
C52 0.059(7) 0.041(5) 0.061(6) -0.014(4) -0.016(5) -0.005(4)
C53 0.072(8) 0.048(5) 0.045(6) -0.013(4) 0.002(5) -0.007(5)
C54 0.064(7) 0.035(4) 0.053(6) -0.015(4) 0.010(5) -0.004(4)
C55 0.054(7) 0.037(5) 0.060(6) -0.011(4) 0.009(5) 0.009(4)
C56 0.097(9) 0.042(5) 0.087(7) 0.003(5) 0.023(6) -0.010(5)
C57 0.084(9) 0.063(7) 0.079(7) -0.013(5) 0.005(6) -0.004(6)
C58 0.085(8) 0.075(6) 0.046(6) -0.012(5) 0.013(5) -0.008(6)
C59 0.065(7) 0.063(6) 0.068(6) 0.000(5) 0.007(5) 0.008(5)
C60 0.075(8) 0.048(5) 0.074(7) -0.006(4) 0.012(5) 0.015(5)
C61 0.033(5) 0.078(6) 0.042(5) -0.001(4) 0.013(4) 0.007(5)
C62 0.039(6) 0.053(5) 0.071(6) 0.013(5) 0.027(5) 0.015(4)
C63 0.040(5) 0.056(5) 0.053(5) 0.010(4) 0.013(4) 0.004(4)
C64 0.028(5) 0.075(7) 0.068(6) 0.007(5) 0.019(4) -0.003(5)
C65 0.027(5) 0.051(5) 0.063(6) 0.005(4) 0.011(4) 0.009(4)
C66 0.059(7) 0.077(7) 0.078(7) -0.004(5) 0.027(5) 0.004(5)
C67 0.058(7) 0.075(7) 0.097(8) 0.002(6) 0.037(6) 0.017(5)
C68 0.029(6) 0.107(8) 0.080(7) 0.012(6) 0.004(5) 0.009(5)
C69 0.061(8) 0.093(8) 0.076(7) 0.009(6) 0.009(5) -0.015(6)
C70 0.053(7) 0.080(7) 0.063(6) 0.030(5) 0.011(5) 0.007(5)
C71 0.049(7) 0.060(6) 0.065(6) 0.004(5) 0.005(5) 0.005(5)
C72 0.092(9) 0.067(6) 0.063(7) -0.002(5) -0.009(6) -0.007(6)
C73 0.086(10) 0.076(7) 0.076(8) -0.012(5) -0.005(7) -0.011(7)
C74 0.075(10) 0.073(7) 0.084(8) 0.000(6) -0.024(7) -0.019(6)
C75 0.054(8) 0.103(10) 0.162(14) 0.000(9) -0.014(9) -0.020(7)
C76 0.055(8) 0.078(7) 0.107(9) -0.013(6) 0.007(6) 0.004(6)
C81 0.055(7) 0.056(6) 0.060(6) 0.001(4) 0.006(5) 0.003(5)
C82 0.073(8) 0.074(7) 0.064(7) -0.006(5) 0.002(5) -0.010(6)
C83 0.078(9) 0.085(8) 0.079(8) 0.007(6) 0.007(7) -0.019(6)
C84 0.132(13) 0.088(9) 0.061(7) 0.015(6) 0.021(8) 0.032(9)
C85 0.059(8) 0.094(9) 0.083(8) 0.010(7) 0.009(6) 0.011(7)
C86 0.070(8) 0.074(7) 0.098(9) 0.002(6) 0.017(7) 0.000(6)
C91 0.066(7) 0.055(5) 0.066(6) -0.022(4) 0.007(4) -0.001(5)
C92 0.161(14) 0.071(7) 0.150(13) -0.026(7) 0.102(10) -0.012(7)
C93 0.172(17) 0.107(8) 0.192(17) -0.061(10) 0.125(13) -0.028(10)
C94 0.068(8) 0.086(6) 0.108(9) -0.043(7) -0.002(6) 0.023(6)
C95 0.186(16) 0.059(6) 0.109(11) -0.001(6) 0.048(9) 0.032(8)
C96 0.116(11) 0.071(6) 0.100(9) 0.008(6) 0.049(7) 0.014(6)
C101 0.063(7) 0.085(7) 0.053(6) 0.001(5) 0.012(5) 0.004(6)
C102 0.106(10) 0.085(8) 0.114(10) 0.050(7) -0.015(8) 0.019(7)
C103 0.120(11) 0.085(8) 0.089(8) 0.016(6) 0.039(7) 0.024(7)
C104 0.174(16) 0.127(11) 0.086(9) -0.029(8) 0.045(9) -0.064(11)
Al1 0.0482(18) 0.0587(16) 0.0586(17) -0.0058(12) 0.0088(13) 0.0021(13)
Li1 0.055(8) 0.064(8) 0.032(6) 0.007(5) 0.000(5) 0.007(6)
O12 0.038(3) 0.041(3) 0.052(3) -0.003(2) 0.009(3) -0.003(2)
O13 0.023(3) 0.052(3) 0.047(3) 0.000(3) 0.001(2) 0.006(3)
O23 0.032(3) 0.051(3) 0.041(3) 0.007(2) 0.004(2) 0.006(3)
O45 0.023(3) 0.044(3) 0.047(3) 0.007(2) 0.001(2) -0.002(2)
O46 0.033(3) 0.038(3) 0.045(3) -0.002(2) 0.005(2) -0.002(2)
O56 0.038(3) 0.038(3) 0.047(3) 0.012(2) 0.002(2) 0.000(2)
Ti1 0.0351(9) 0.0389(8) 0.0434(9) 0.0074(6) 0.0064(6) 0.0022(6)
Ti2 0.0321(8) 0.0418(8) 0.0420(8) 0.0044(6) 0.0061(6) 0.0015(7)
Ti3 0.0396(10) 0.0366(8) 0.0393(8) -0.0002(6) 0.0027(6) 0.0018(7)
Ti4 0.0390(10) 0.0363(8) 0.0396(8) 0.0062(6) 0.0027(7) -0.0013(6)
Ti5 0.0410(10) 0.0354(8) 0.0436(9) -0.0021(6) 0.0042(7) -0.0023(7)
Ti6 0.0354(9) 0.0436(8) 0.0420(8) 0.0036(6) 0.0045(6) 0.0006(7)
Si1 0.0620(19) 0.0572(16) 0.0714(18) 0.0008(13) 0.0140(14) 0.0019(13)

loop_
_atom_type_symbol
_atom_type_description
_atom_type_scat_dispersion_real
_atom_type_scat_dispersion_imag
_atom_type_scat_source
C C 0.0033 0.0016 'International Tables Vol C Tables 4.2.6.8 and 6.1.1.4'
H H 0 0 'International Tables Vol C Tables 4.2.6.8 and 6.1.1.4'
Al Al 0.0645 0.0514 'International Tables Vol C Tables 4.2.6.8 and 6.1.1.4'
Li Li -0.0003 0.0001 'International Tables Vol C Tables 4.2.6.8 and 6.1.1.4'
O O 0.0106 0.006 'International Tables Vol C Tables 4.2.6.8 and 6.1.1.4'
Ti Ti 0.2776 0.4457 'International Tables Vol C Tables 4.2.6.8 and 6.1.1.4'
Si Si 0.0817 0.0704 'International Tables Vol C Tables 4.2.6.8 and 6.1.1.4'

loop_
_exptl_crystal_face_index_h
_exptl_crystal_face_index_k
_exptl_crystal_face_index_l
_exptl_crystal_face_perp_dist
-1 6 -3 0.181
0 1 6 0.084
3 -17 16 0.154
0 1 -17 0.146
0 -1 -7 0.176
10 1 -3 0.117
-17 3 4 0.21
0 -1 0 0.123

loop_
_geom_angle_atom_site_label_1
_geom_angle_atom_site_label_2
_geom_angle_atom_site_label_3
_geom_angle
C2 C1 Ti2 129.8(6)
C2 C1 Ti3 128.4(6)
Ti2 C1 Ti3 86.1(3)
C2 C1 Ti1 126.2(6)
Ti2 C1 Ti1 86.0(3)
Ti3 C1 Ti1 85.5(3)
C4 C3 Ti4 130.0(6)
C4 C3 Ti5 128.3(6)
Ti4 C3 Ti5 85.0(3)
C4 C3 Ti6 128.8(6)
Ti4 C3 Ti6 84.3(3)
Ti5 C3 Ti6 84.1(3)
C15 C11 C12 108.5(8)
C15 C11 C16 127.0(8)
C12 C11 C16 124.4(8)
C15 C11 Ti1 74.4(5)
C12 C11 Ti1 75.2(5)
C16 C11 Ti1 118.6(5)
C11 C12 C13 106.8(8)
C11 C12 C20 128.1(9)
C13 C12 C20 125.1(9)
C11 C12 Ti1 69.6(5)
C13 C12 Ti1 74.1(5)
C20 C12 Ti1 121.8(6)
C14 C13 C12 107.9(8)
C14 C13 C19 127.8(9)
C12 C13 C19 123.0(9)
C14 C13 Ti1 73.6(5)
C12 C13 Ti1 70.5(4)
C19 C13 Ti1 131.2(6)
C13 C14 C15 108.4(8)
C13 C14 C18 127.0(9)
C15 C14 C18 124.2(9)
C13 C14 Ti1 72.9(5)
C15 C14 Ti1 69.7(5)
C18 C14 Ti1 128.4(6)
C11 C15 C14 108.3(7)
C11 C15 C17 127.6(9)
C14 C15 C17 124.1(9)
C11 C15 Ti1 70.3(5)
C14 C15 Ti1 75.7(5)
C17 C15 Ti1 121.3(6)
C22 C21 C25 108.5(7)
C22 C21 C26 126.0(8)
C25 C21 C26 125.4(8)
C22 C21 Ti2 74.7(4)
C25 C21 Ti2 73.6(5)
C26 C21 Ti2 119.1(6)
C23 C22 C21 106.1(7)
C23 C22 C27 127.5(8)
C21 C22 C27 126.3(7)
C23 C22 Ti2 74.2(5)
C21 C22 Ti2 70.0(4)
C27 C22 Ti2 121.6(6)
C24 C23 C22 109.1(8)
C24 C23 C28 127.4(9)
C22 C23 C28 122.8(9)
C24 C23 Ti2 72.5(5)
C22 C23 Ti2 71.3(5)
C28 C23 Ti2 129.9(7)
C25 C24 C23 108.9(7)
C25 C24 C29 125.0(8)
C23 C24 C29 125.8(8)
C25 C24 Ti2 71.2(5)
C23 C24 Ti2 73.6(5)
C29 C24 Ti2 126.5(6)
C24 C25 C21 107.4(7)
C24 C25 C30 126.1(8)
C21 C25 C30 126.5(8)
C24 C25 Ti2 74.9(5)
C21 C25 Ti2 70.7(5)
C30 C25 Ti2 121.8(6)
C35 C31 C32 108.3(8)
C35 C31 C36 124.9(9)
C32 C31 C36 126.8(9)
C35 C31 Ti3 74.5(5)
C32 C31 Ti3 74.1(5)
C36 C31 Ti3 118.5(6)
C33 C32 C31 108.6(8)
C33 C32 C37 127.0(8)
C31 C32 C37 124.3(9)
C33 C32 Ti3 75.9(5)
C31 C32 Ti3 70.7(5)
C37 C32 Ti3 120.8(6)
C32 C33 C34 107.9(7)
C32 C33 C38 124.2(9)
C34 C33 C38 126.9(9)
C32 C33 Ti3 70.5(4)
C34 C33 Ti3 72.6(5)
C38 C33 Ti3 131.3(6)
C33 C34 C35 108.8(8)
C33 C34 C39 126.6(9)
C35 C34 C39 124.3(9)
C33 C34 Ti3 73.8(5)
C35 C34 Ti3 70.8(5)
C39 C34 Ti3 127.1(6)
C31 C35 C34 106.5(8)
C31 C35 C40 126.8(9)
C34 C35 C40 126.5(9)
C31 C35 Ti3 70.8(5)
C34 C35 Ti3 74.5(5)
C40 C35 Ti3 123.6(6)
C42 C41 C45 109.3(8)
C42 C41 C46 126.3(9)
C45 C41 C46 123.4(9)
C42 C41 Ti4 73.6(5)
C45 C41 Ti4 71.4(4)
C46 C41 Ti4 130.1(6)
C43 C42 C41 109.1(8)
C43 C42 C47 122.4(9)
C41 C42 C47 128.1(8)
C43 C42 Ti4 71.7(5)
C41 C42 Ti4 73.0(5)
C47 C42 Ti4 127.6(6)
C42 C43 C44 107.6(8)
C42 C43 C48 129.9(9)
C44 C43 C48 122.6(8)
C42 C43 Ti4 74.9(5)
C44 C43 Ti4 69.9(5)
C48 C43 Ti4 120.2(6)
C45 C44 C43 105.5(8)
C45 C44 C49 129.0(9)
C43 C44 C49 125.5(9)
C45 C44 Ti4 74.0(5)
C43 C44 Ti4 73.6(5)
C49 C44 Ti4 117.5(6)
C41 C45 C44 108.6(8)
C41 C45 C50 124.7(8)
C44 C45 C50 126.6(8)
C41 C45 Ti4 74.7(5)
C44 C45 Ti4 71.0(5)
C50 C45 Ti4 122.9(6)
C52 C51 C55 106.4(8)
C52 C51 C56 125.9(9)
C55 C51 C56 127.7(9)
C52 C51 Ti5 74.0(5)
C55 C51 Ti5 70.8(4)
C56 C51 Ti5 120.8(6)
C53 C52 C51 108.8(8)
C53 C52 C57 127.2(9)
C51 C52 C57 122.6(9)
C53 C52 Ti5 73.5(5)
C51 C52 Ti5 71.6(4)
C57 C52 Ti5 131.7(7)
C52 C53 C54 109.1(8)
C52 C53 C58 126.7(9)
C54 C53 C58 123.9(9)
C52 C53 Ti5 72.9(5)
C54 C53 Ti5 71.1(5)
C58 C53 Ti5 127.1(6)
C53 C54 C55 106.7(8)
C53 C54 C59 125.7(9)
C55 C54 C59 127.5(9)
C53 C54 Ti5 74.6(5)
C55 C54 Ti5 71.2(5)
C59 C54 Ti5 122.7(6)
C54 C55 C51 109.1(8)
C54 C55 C60 125.9(9)
C51 C55 C60 125.0(9)
C54 C55 Ti5 73.9(5)
C51 C55 Ti5 74.0(5)
C60 C55 Ti5 119.9(5)
C65 C61 C62 110.2(8)
C65 C61 C66 126.4(8)
C62 C61 C66 123.4(9)
C65 C61 Ti6 74.7(5)
C62 C61 Ti6 74.7(5)
C66 C61 Ti6 117.4(6)
C63 C62 C61 105.0(7)
C63 C62 C67 126.0(8)
C61 C62 C67 129.0(9)
C63 C62 Ti6 74.1(5)
C61 C62 Ti6 69.7(4)
C67 C62 Ti6 121.9(6)
C64 C63 C62 110.0(8)
C64 C63 C68 125.4(9)
C62 C63 C68 123.8(8)
C64 C63 Ti6 72.8(5)
C62 C63 Ti6 71.4(5)
C68 C63 Ti6 130.7(6)
C63 C64 C65 107.6(8)
C63 C64 C69 127.6(9)
C65 C64 C69 124.5(8)
C63 C64 Ti6 74.0(5)
C65 C64 Ti6 70.7(5)
C69 C64 Ti6 125.3(7)
C61 C65 C64 107.3(7)
C61 C65 C70 128.1(8)
C64 C65 C70 124.6(8)
C61 C65 Ti6 71.2(5)
C64 C65 Ti6 73.9(5)
C70 C65 Ti6 120.9(6)
C72 C71 C76 117.3(10)
C72 C71 Al1 119.9(8)
C76 C71 Al1 122.8(8)
C71 C72 C73 120.7(12)
C74 C73 C72 120.2(12)
C73 C74 C75 121.7(11)
C74 C75 C76 120.1(13)
C71 C76 C75 120.0(12)
C82 C81 C86 112.8(9)
C82 C81 Al1 123.8(8)
C86 C81 Al1 123.4(8)
C81 C82 C83 125.4(10)
C82 C83 C84 115.5(10)
C85 C84 C83 121.9(11)
C84 C85 C86 119.8(12)
C85 C86 C81 124.6(11)
C96 C91 C92 112.0(10)
C96 C91 Al1 126.2(8)
C92 C91 Al1 121.3(8)
C91 C92 C93 124.0(13)
C94 C93 C92 118.5(13)
C93 C94 C95 117.6(12)
C94 C95 C96 124.9(13)
C95 C96 C91 121.6(12)
Si1 C101 Al1 123.3(5)
C202 C201 C206 120
C202 C201 C207 115.1(18)
C206 C201 C207 124.9(18)
C203 C202 C201 120
C202 C203 C204 120
C205 C204 C203 120
C204 C205 C206 120
C205 C206 C201 120
C302 C301 C306 120
C302 C301 C307 109.8(14)
C306 C301 C307 130.2(14)
C301 C302 C303 120
C304 C303 C302 120
C303 C304 C305 120
C306 C305 C304 120
C305 C306 C301 120
C402 C401 C406 120
C402 C401 C407 123.7(7)
C406 C401 C407 116.3(7)
C403 C402 C401 120
C404 C403 C402 120
C403 C404 C405 120
C406 C405 C404 120
C405 C406 C401 120
C502 C501 C506 120
C502 C501 C507 130.9(12)
C506 C501 C507 109.1(12)
C503 C502 C501 120
C504 C503 C502 120
C503 C504 C505 120
C506 C505 C504 120
C505 C506 C501 120
C101 Al1 C91 113.3(4)
C101 Al1 C81 108.8(4)
C91 Al1 C81 107.7(4)
C101 Al1 C71 109.6(4)
C91 Al1 C71 110.0(4)
C81 Al1 C71 107.2(4)
O23 Li1 O13 74.1(5)
O23 Li1 O45 105.9(6)
O13 Li1 O45 178.4(8)
O23 Li1 O46 107.5(7)
O13 Li1 O46 107.8(6)
O45 Li1 O46 73.7(4)
O23 Li1 O12 73.7(5)
O13 Li1 O12 73.8(4)
O45 Li1 O12 104.6(6)
O46 Li1 O12 178.1(7)
O23 Li1 O56 178.9(8)
O13 Li1 O56 106.6(6)
O45 Li1 O56 73.4(4)
O46 Li1 O56 73.1(5)
O12 Li1 O56 105.7(6)
O23 Li1 Ti3 37.8(2)
O13 Li1 Ti3 37.3(3)
O45 Li1 Ti3 143.0(7)
O46 Li1 Ti3 105.6(6)
O12 Li1 Ti3 76.2(4)
O56 Li1 Ti3 143.0(6)
O23 Li1 Ti4 104.1(5)
O13 Li1 Ti4 144.0(7)
O45 Li1 Ti4 37.6(2)
O46 Li1 Ti4 37.3(2)
O12 Li1 Ti4 141.2(6)
O56 Li1 Ti4 75.9(4)
Ti3 Li1 Ti4 126.0(5)
O23 Li1 Ti1 76.8(4)
O13 Li1 Ti1 37.6(2)
O45 Li1 Ti1 140.8(6)
O46 Li1 Ti1 144.1(6)
O12 Li1 Ti1 37.4(2)
O56 Li1 Ti1 103.2(5)
Ti3 Li1 Ti1 55.6(2)
Ti4 Li1 Ti1 178.2(6)
O23 Li1 Ti5 142.2(6)
O13 Li1 Ti5 142.1(7)
O45 Li1 Ti5 37.6(3)
O46 Li1 Ti5 76.2(4)
O12 Li1 Ti5 102.0(5)
O56 Li1 Ti5 37.0(2)
Ti3 Li1 Ti5 178.2(6)
Ti4 Li1 Ti5 55.6(2)
Ti1 Li1 Ti5 122.8(5)
O23 Li1 Ti2 37.4(3)
O13 Li1 Ti2 76.4(4)
O45 Li1 Ti2 102.6(5)
O46 Li1 Ti2 143.6(7)
O12 Li1 Ti2 37.2(3)
O56 Li1 Ti2 141.7(6)
Ti3 Li1 Ti2 55.5(3)
Ti4 Li1 Ti2 124.3(5)
Ti1 Li1 Ti2 55.5(2)
Ti5 Li1 Ti2 123.2(5)
O23 Li1 Ti6 143.8(6)
O13 Li1 Ti6 104.8(5)
O45 Li1 Ti6 76.2(4)
O46 Li1 Ti6 37.2(3)
O12 Li1 Ti6 141.9(7)
O56 Li1 Ti6 37.0(2)
Ti3 Li1 Ti6 126.1(5)
Ti4 Li1 Ti6 55.3(2)
Ti1 Li1 Ti6 124.9(5)
Ti5 Li1 Ti6 55.2(2)
Ti2 Li1 Ti6 178.3(6)
Ti1 O12 Ti2 100.4(2)
Ti1 O12 Li1 92.5(4)
Ti2 O12 Li1 92.8(4)
Ti3 O13 Ti1 99.8(2)
Ti3 O13 Li1 93.7(4)
Ti1 O13 Li1 93.6(4)
Ti3 O23 Ti2 99.1(2)
Ti3 O23 Li1 93.2(4)
Ti2 O23 Li1 94.1(4)
Ti4 O45 Ti5 99.6(2)
Ti4 O45 Li1 93.5(4)
Ti5 O45 Li1 93.8(4)
Ti4 O46 Ti6 99.8(2)
Ti4 O46 Li1 92.9(4)
Ti6 O46 Li1 93.8(4)
Ti5 O56 Ti6 100.5(2)
Ti5 O56 Li1 92.6(4)
Ti6 O56 Li1 93.0(4)
O12 Ti1 O13 97.1(2)
O12 Ti1 C1 86.2(3)
O13 Ti1 C1 86.6(3)
O12 Ti1 C11 107.6(3)
O13 Ti1 C11 113.0(3)
C1 Ti1 C11 153.6(3)
O12 Ti1 C15 141.7(3)
O13 Ti1 C15 93.8(3)
C1 Ti1 C15 131.1(3)
C11 Ti1 C15 35.3(3)
O12 Ti1 C12 97.5(3)
O13 Ti1 C12 148.1(3)
C1 Ti1 C12 122.5(3)
C11 Ti1 C12 35.3(3)
C15 Ti1 C12 58.1(3)
O12 Ti1 C13 120.6(3)
O13 Ti1 C13 142.2(3)
C1 Ti1 C13 95.2(3)
C11 Ti1 C13 58.4(3)
C15 Ti1 C13 57.2(3)
C12 Ti1 C13 35.3(3)
O12 Ti1 C14 153.4(3)
O13 Ti1 C14 109.0(3)
C1 Ti1 C14 99.8(3)
C11 Ti1 C14 58.0(3)
C15 Ti1 C14 34.5(3)
C12 Ti1 C14 57.4(3)
C13 Ti1 C14 33.5(3)
O12 Ti1 Ti3 89.15(16)
O13 Ti1 Ti3 39.85(16)
C1 Ti1 Ti3 47.0(2)
C11 Ti1 Ti3 151.1(2)
C15 Ti1 Ti3 121.1(2)
C12 Ti1 Ti3 167.4(3)
C13 Ti1 Ti3 132.4(2)
C14 Ti1 Ti3 114.0(2)
O12 Ti1 Ti2 39.85(16)
O13 Ti1 Ti2 88.70(17)
C1 Ti1 Ti2 46.7(2)
C11 Ti1 Ti2 145.0(2)
C15 Ti1 Ti2 176.6(2)
C12 Ti1 Ti2 120.1(3)
C13 Ti1 Ti2 119.5(2)
C14 Ti1 Ti2 142.2(2)
Ti3 Ti1 Ti2 59.93(5)
O12 Ti1 Li1 50.2(3)
O13 Ti1 Li1 48.7(3)
C1 Ti1 Li1 95.3(4)
C11 Ti1 Li1 110.9(4)
C15 Ti1 Li1 121.0(4)
C12 Ti1 Li1 130.2(4)
C13 Ti1 Li1 165.4(4)
C14 Ti1 Li1 152.2(4)
Ti3 Ti1 Li1 62.0(3)
Ti2 Ti1 Li1 62.4(3)
O12 Ti2 O23 96.8(2)
O12 Ti2 C1 86.8(3)
O23 Ti2 C1 87.2(3)
O12 Ti2 C21 114.7(3)
O23 Ti2 C21 105.8(3)
C1 Ti2 C21 152.6(3)
O12 Ti2 C25 95.1(3)
O23 Ti2 C25 140.2(3)
C1 Ti2 C25 131.4(3)
C21 Ti2 C25 35.7(3)
O12 Ti2 C22 149.9(3)
O23 Ti2 C22 95.9(3)
C1 Ti2 C22 121.1(3)
C21 Ti2 C22 35.3(3)
C25 Ti2 C22 58.6(3)
O12 Ti2 C24 110.0(3)
O23 Ti2 C24 152.4(3)
C1 Ti2 C24 100.3(3)
C21 Ti2 C24 57.6(3)
C25 Ti2 C24 33.9(3)
C22 Ti2 C24 57.5(3)
O12 Ti2 C23 143.6(3)
O23 Ti2 C23 119.6(3)
C1 Ti2 C23 95.3(3)
C21 Ti2 C23 57.3(3)
C25 Ti2 C23 56.9(3)
C22 Ti2 C23 34.4(3)
C24 Ti2 C23 33.9(3)
O12 Ti2 Ti3 89.06(17)
O23 Ti2 Ti3 40.43(15)
C1 Ti2 Ti3 47.0(2)
C21 Ti2 Ti3 143.0(2)
C25 Ti2 Ti3 175.5(2)
C22 Ti2 Ti3 117.7(2)
C24 Ti2 Ti3 142.4(2)
C23 Ti2 Ti3 118.6(2)
O12 Ti2 Ti1 39.80(16)
O23 Ti2 Ti1 88.85(17)
C1 Ti2 Ti1 47.4(2)
C21 Ti2 Ti1 153.1(2)
C25 Ti2 Ti1 122.9(2)
C22 Ti2 Ti1 167.4(2)
C24 Ti2 Ti1 115.80(19)
C23 Ti2 Ti1 133.9(2)
Ti3 Ti2 Ti1 59.88(5)
O12 Ti2 Li1 49.9(3)
O23 Ti2 Li1 48.4(3)
C1 Ti2 Li1 95.5(3)
C21 Ti2 Li1 111.2(3)
C25 Ti2 Li1 122.4(3)
C22 Ti2 Li1 129.1(3)
C24 Ti2 Li1 153.7(4)
C23 Ti2 Li1 163.3(3)
Ti3 Ti2 Li1 61.8(3)
Ti1 Ti2 Li1 62.0(3)
O13 Ti3 O23 96.5(2)
O13 Ti3 C1 87.6(3)
O23 Ti3 C1 87.0(3)
O13 Ti3 C31 107.6(3)
O23 Ti3 C31 112.6(3)
C1 Ti3 C31 152.8(3)
O13 Ti3 C32 97.6(3)
O23 Ti3 C32 147.8(3)
C1 Ti3 C32 122.4(3)
C31 Ti3 C32 35.2(3)
O13 Ti3 C35 141.1(3)
O23 Ti3 C35 94.1(3)
C1 Ti3 C35 130.3(3)
C31 Ti3 C35 34.7(3)
C32 Ti3 C35 57.7(3)
O13 Ti3 C34 152.4(3)
O23 Ti3 C34 110.5(3)
C1 Ti3 C34 99.2(3)
C31 Ti3 C34 57.1(3)
C32 Ti3 C34 56.1(3)
C35 Ti3 C34 34.7(3)
O13 Ti3 C33 119.5(3)
O23 Ti3 C33 143.9(3)
C1 Ti3 C33 95.8(3)
C31 Ti3 C33 57.1(3)
C32 Ti3 C33 33.5(3)
C35 Ti3 C33 57.2(3)
C34 Ti3 C33 33.5(3)
O13 Ti3 Ti1 40.40(15)
O23 Ti3 Ti1 89.13(16)
C1 Ti3 Ti1 47.5(2)
C31 Ti3 Ti1 145.1(3)
C32 Ti3 Ti1 119.8(2)
C35 Ti3 Ti1 176.0(2)
C34 Ti3 Ti1 141.6(2)
C33 Ti3 Ti1 118.9(2)
O13 Ti3 Ti2 89.35(16)
O23 Ti3 Ti2 40.45(16)
C1 Ti3 Ti2 46.9(2)
C31 Ti3 Ti2 151.1(3)
C32 Ti3 Ti2 167.2(2)
C35 Ti3 Ti2 121.4(2)
C34 Ti3 Ti2 114.9(2)
C33 Ti3 Ti2 133.9(3)
Ti1 Ti3 Ti2 60.19(5)
O13 Ti3 Li1 49.0(3)
O23 Ti3 Li1 49.0(3)
C1 Ti3 Li1 96.1(4)
C31 Ti3 Li1 111.0(4)
C32 Ti3 Li1 129.7(4)
C35 Ti3 Li1 121.5(4)
C34 Ti3 Li1 153.7(4)
C33 Ti3 Li1 163.0(4)
Ti1 Ti3 Li1 62.4(3)
Ti2 Ti3 Li1 62.7(3)
O46 Ti4 O45 97.0(2)
O46 Ti4 C3 88.3(3)
O45 Ti4 C3 87.6(3)
O46 Ti4 C44 111.4(3)
O45 Ti4 C44 107.4(3)
C3 Ti4 C44 152.8(3)
O46 Ti4 C45 146.4(3)
O45 Ti4 C45 97.0(3)
C3 Ti4 C45 122.7(3)
C44 Ti4 C45 35.0(3)
O46 Ti4 C43 93.8(3)
O45 Ti4 C43 143.3(3)
C3 Ti4 C43 127.8(3)
C44 Ti4 C43 36.5(3)
C45 Ti4 C43 57.9(3)
O46 Ti4 C41 144.1(3)
O45 Ti4 C41 118.7(3)
C3 Ti4 C41 95.5(3)
C44 Ti4 C41 57.4(3)
C45 Ti4 C41 33.9(3)
C43 Ti4 C41 56.1(3)
O46 Ti4 C42 110.7(3)
O45 Ti4 C42 151.7(3)
C3 Ti4 C42 98.2(3)
C44 Ti4 C42 58.0(3)
C45 Ti4 C42 56.6(3)
C43 Ti4 C42 33.4(3)
C41 Ti4 C42 33.4(3)
O46 Ti4 Ti6 40.37(15)
O45 Ti4 Ti6 89.29(15)
C3 Ti4 Ti6 48.3(2)
C44 Ti4 Ti6 150.1(3)
C45 Ti4 Ti6 168.9(2)
C43 Ti4 Ti6 120.3(2)
C41 Ti4 Ti6 135.2(2)
C42 Ti4 Ti6 115.2(2)
O46 Ti4 Ti5 89.25(16)
O45 Ti4 Ti5 40.36(15)
C3 Ti4 Ti5 47.7(2)
C44 Ti4 Ti5 145.5(3)
C45 Ti4 Ti5 120.5(2)
C43 Ti4 Ti5 174.5(2)
C41 Ti4 Ti5 119.3(2)
C42 Ti4 Ti5 141.1(2)
Ti6 Ti4 Ti5 60.00(5)
O46 Ti4 Li1 49.8(3)
O45 Ti4 Li1 48.9(3)
C3 Ti4 Li1 97.5(4)
C44 Ti4 Li1 109.6(4)
C45 Ti4 Li1 127.8(4)
C43 Ti4 Li1 122.9(4)
C41 Ti4 Li1 161.4(4)
C42 Ti4 Li1 154.4(4)
Ti6 Ti4 Li1 63.0(3)
Ti5 Ti4 Li1 62.5(3)
O56 Ti5 O45 97.2(2)
O56 Ti5 C3 87.8(3)
O45 Ti5 C3 86.9(3)
O56 Ti5 C55 107.4(3)
O45 Ti5 C55 113.6(3)
C3 Ti5 C55 151.8(3)
O56 Ti5 C54 141.0(3)
O45 Ti5 C54 94.0(3)
C3 Ti5 C54 130.1(3)
C55 Ti5 C54 35.0(3)
O56 Ti5 C51 97.1(3)
O45 Ti5 C51 148.7(3)
C3 Ti5 C51 121.3(3)
C55 Ti5 C51 35.2(3)
C54 Ti5 C51 58.3(3)
O56 Ti5 C52 120.1(3)
O45 Ti5 C52 142.7(3)
C3 Ti5 C52 94.7(3)
C55 Ti5 C52 57.2(3)
C54 Ti5 C52 57.1(3)
C51 Ti5 C52 34.4(3)
O56 Ti5 C53 152.8(3)
O45 Ti5 C53 109.3(3)
C3 Ti5 C53 99.1(3)
C55 Ti5 C53 56.9(3)
C54 Ti5 C53 34.3(3)
C51 Ti5 C53 56.9(3)
C52 Ti5 C53 33.6(3)
O56 Ti5 Ti6 39.93(16)
O45 Ti5 Ti6 88.96(16)
C3 Ti5 Ti6 48.2(2)
C55 Ti5 Ti6 144.5(2)
C54 Ti5 Ti6 176.5(2)
C51 Ti5 Ti6 119.3(2)
C52 Ti5 Ti6 119.4(3)
C53 Ti5 Ti6 142.7(3)
O56 Ti5 Ti4 89.07(16)
O45 Ti5 Ti4 40.07(15)
C3 Ti5 Ti4 47.3(2)
C55 Ti5 Ti4 152.0(3)
C54 Ti5 Ti4 121.8(2)
C51 Ti5 Ti4 167.1(2)
C52 Ti5 Ti4 133.1(2)
C53 Ti5 Ti4 114.9(2)
Ti6 Ti5 Ti4 59.87(5)
O56 Ti5 Li1 50.4(3)
O45 Ti5 Li1 48.6(3)
C3 Ti5 Li1 96.7(4)
C55 Ti5 Li1 111.3(4)
C54 Ti5 Li1 120.7(4)
C51 Ti5 Li1 130.4(3)
C52 Ti5 Li1 164.7(4)
C53 Ti5 Li1 151.9(4)
Ti6 Ti5 Li1 62.8(3)
Ti4 Ti5 Li1 61.9(3)
O56 Ti6 O46 97.2(2)
O56 Ti6 C3 86.9(3)
O46 Ti6 C3 86.9(3)
O56 Ti6 C61 115.1(3)
O46 Ti6 C61 106.3(3)
C3 Ti6 C61 151.8(3)
O56 Ti6 C65 95.1(2)
O46 Ti6 C65 138.8(3)
C3 Ti6 C65 133.0(3)
C61 Ti6 C65 34.0(3)
O56 Ti6 C62 150.5(3)
O46 Ti6 C62 96.6(3)
C3 Ti6 C62 119.8(3)
C61 Ti6 C62 35.6(3)
C65 Ti6 C62 58.1(3)
O56 Ti6 C64 109.0(3)
O46 Ti6 C64 153.1(3)
C3 Ti6 C64 100.0(3)
C61 Ti6 C64 57.5(3)
C65 Ti6 C64 35.4(3)
C62 Ti6 C64 57.4(3)
O56 Ti6 C63 141.8(3)
O46 Ti6 C63 120.9(3)
C3 Ti6 C63 94.5(3)
C61 Ti6 C63 57.3(3)
C65 Ti6 C63 57.0(3)
C62 Ti6 C63 34.5(3)
C64 Ti6 C63 33.2(3)
O56 Ti6 Ti4 89.04(16)
O46 Ti6 Ti4 39.87(16)
C3 Ti6 Ti4 47.4(2)
C61 Ti6 Ti4 143.0(3)
C65 Ti6 Ti4 175.9(2)
C62 Ti6 Ti4 117.8(2)
C64 Ti6 Ti4 142.9(2)
C63 Ti6 Ti4 119.4(2)
O56 Ti6 Ti5 39.59(16)
O46 Ti6 Ti5 88.99(17)
C3 Ti6 Ti5 47.7(2)
C61 Ti6 Ti5 153.2(2)
C65 Ti6 Ti5 123.6(2)
C62 Ti6 Ti5 166.1(2)
C64 Ti6 Ti5 114.9(2)
C63 Ti6 Ti5 132.6(2)
Ti4 Ti6 Ti5 60.13(5)
O56 Ti6 Li1 49.9(3)
O46 Ti6 Li1 49.0(3)
C3 Ti6 Li1 95.7(3)
C61 Ti6 Li1 111.8(3)
C65 Ti6 Li1 121.0(3)
C62 Ti6 Li1 130.5(4)
C64 Ti6 Li1 153.0(4)
C63 Ti6 Li1 165.0(4)
Ti4 Ti6 Li1 61.7(3)
Ti5 Ti6 Li1 62.1(3)
C101 Si1 C104 111.8(6)
C101 Si1 C103 112.7(5)
C104 Si1 C103 105.7(6)
C101 Si1 C102 112.5(5)
C104 Si1 C102 107.6(7)
C103 Si1 C102 106.0(6)

loop_
_geom_bond_atom_site_label_1
_geom_bond_atom_site_label_2
_geom_bond_distance
C1 C2 1.583(11)
C1 Ti2 2.077(7)
C1 Ti3 2.083(8)
C1 Ti1 2.100(8)
C3 C4 1.511(10)
C3 Ti4 2.100(8)
C3 Ti5 2.113(8)
C3 Ti6 2.130(7)
C11 C15 1.420(12)
C11 C12 1.426(13)
C11 C16 1.518(12)
C11 Ti1 2.316(8)
C12 C13 1.465(13)
C12 C20 1.490(14)
C12 Ti1 2.389(8)
C13 C14 1.407(13)
C13 C19 1.484(12)
C13 Ti1 2.437(8)
C14 C15 1.431(12)
C14 C18 1.486(12)
C14 Ti1 2.447(8)
C15 C17 1.491(12)
C15 Ti1 2.368(8)
C21 C22 1.424(11)
C21 C25 1.430(12)
C21 C26 1.505(12)
C21 Ti2 2.316(8)
C22 C23 1.417(12)
C22 C27 1.491(11)
C22 Ti2 2.376(7)
C23 C24 1.404(12)
C23 C28 1.543(13)
C23 Ti2 2.414(9)
C24 C25 1.389(12)
C24 C29 1.525(11)
C24 Ti2 2.401(8)
C25 C30 1.520(13)
C25 Ti2 2.354(8)
C31 C35 1.402(13)
C31 C32 1.419(12)
C31 C36 1.510(12)
C31 Ti3 2.324(8)
C32 C33 1.387(12)
C32 C37 1.536(12)
C32 Ti3 2.368(8)
C33 C34 1.401(13)
C33 C38 1.516(12)
C33 Ti3 2.436(8)
C34 C35 1.430(12)
C34 C39 1.507(13)
C34 Ti3 2.421(8)
C35 C40 1.471(12)
C35 Ti3 2.371(8)
C41 C42 1.386(13)
C41 C45 1.390(12)
C41 C46 1.531(13)
C41 Ti4 2.405(8)
C42 C43 1.374(12)
C42 C47 1.504(13)
C42 Ti4 2.412(8)
C43 C44 1.471(13)
C43 C48 1.532(13)
C43 Ti4 2.372(8)
C44 C45 1.410(12)
C44 C49 1.481(13)
C44 Ti4 2.323(8)
C45 C50 1.479(13)
C45 Ti4 2.363(8)
C51 C52 1.417(12)
C51 C55 1.427(12)
C51 C56 1.484(13)
C51 Ti5 2.382(8)
C52 C53 1.396(14)
C52 C57 1.507(14)
C52 Ti5 2.413(8)
C53 C54 1.413(13)
C53 C58 1.487(13)
C53 Ti5 2.420(8)
C54 C55 1.416(12)
C54 C59 1.484(13)
C54 Ti5 2.375(9)
C55 C60 1.508(13)
C55 Ti5 2.340(8)
C61 C65 1.373(12)
C61 C62 1.443(12)
C61 C66 1.522(13)
C61 Ti6 2.323(8)
C62 C63 1.428(12)
C62 C67 1.459(13)
C62 Ti6 2.389(8)
C63 C64 1.383(13)
C63 C68 1.506(12)
C63 Ti6 2.424(8)
C64 C65 1.452(12)
C64 C69 1.496(14)
C64 Ti6 2.409(9)
C65 C70 1.497(12)
C65 Ti6 2.366(8)
C71 C72 1.375(14)
C71 C76 1.389(13)
C71 Al1 2.034(10)
C72 C73 1.405(14)
C73 C74 1.317(16)
C74 C75 1.328(18)
C75 C76 1.407(16)
C81 C82 1.372(14)
C81 C86 1.394(13)
C81 Al1 2.022(9)
C82 C83 1.410(15)
C83 C84 1.420(17)
C84 C85 1.294(16)
C85 C86 1.387(15)
C91 C96 1.359(14)
C91 C92 1.366(15)
C91 Al1 2.019(9)
C92 C93 1.425(18)
C93 C94 1.299(19)
C94 C95 1.315(17)
C95 C96 1.350(16)
C101 Si1 1.842(9)
C101 Al1 1.993(10)
C102 Si1 1.879(12)
C103 Si1 1.858(12)
C104 Si1 1.855(13)
C201 C202 1.39
C201 C206 1.39
C201 C207 1.472(18)
C202 C203 1.39
C203 C204 1.39
C204 C205 1.39
C205 C206 1.39
C301 C302 1.39
C301 C306 1.39
C301 C307 1.524(16)
C302 C303 1.39
C303 C304 1.39
C304 C305 1.39
C305 C306 1.39
C401 C402 1.39
C401 C406 1.39
C401 C407 1.458(11)
C402 C403 1.39
C403 C404 1.39
C404 C405 1.39
C405 C406 1.39
C501 C502 1.39
C501 C506 1.39
C501 C507 1.441(13)
C502 C503 1.39
C503 C504 1.39
C504 C505 1.39
C505 C506 1.39
Li1 O23 2.297(16)
Li1 O13 2.297(14)
Li1 O45 2.299(14)
Li1 O46 2.327(15)
Li1 O12 2.346(15)
Li1 O56 2.360(16)
Li1 Ti3 3.038(14)
Li1 Ti4 3.043(13)
Li1 Ti1 3.051(13)
Li1 Ti5 3.059(14)
Li1 Ti2 3.062(15)
Li1 Ti6 3.079(15)
O12 Ti1 1.853(5)
O12 Ti2 1.855(5)
O13 Ti3 1.846(6)
O13 Ti1 1.867(5)
O23 Ti3 1.865(5)
O23 Ti2 1.866(5)
O45 Ti4 1.859(5)
O45 Ti5 1.869(5)
O46 Ti4 1.847(5)
O46 Ti6 1.866(5)
O56 Ti5 1.842(5)
O56 Ti6 1.856(5)
Ti1 Ti3 2.839(2)
Ti1 Ti2 2.8474(19)
Ti2 Ti3 2.840(2)
Ti4 Ti6 2.8393(19)
Ti4 Ti5 2.847(2)
Ti5 Ti6 2.843(2)
